data_7218459
loop_
_publ_author_name
'Coles, S. J.'
'Ellis, A. L.'
'Leung, K.'
'Sarson, J.'
'Threlfall, T. L.'
'Tizzard, G. J.'

_publ_section_title
;
 Relationships between the racemic structures of substituted mandelic
 acids containing 8- and 10-membered hydrogen bonded dimer rings
;
_journal_issue 47
_journal_name_full CrystEngComm
_journal_page_first 10816
_journal_paper_doi 10.1039/C4CE01832J
_journal_volume 16
_journal_year 2014
_chemical_formula_moiety 'C9 H7 F3 O3'
_chemical_formula_sum 'C9 H7 F3 O3'
_chemical_formula_weight 220.15
_chemical_name_common '3-Trifluoromomandelic Acid'
_chemical_name_systematic
;
 ?
;
_space_group_crystal_system triclinic
_space_group_IT_number 2
_space_group_name_Hall '-P 1'
_space_group_name_H-M_alt 'P -1'
_symmetry_space_group_name_Hall '-P 1'
_symmetry_space_group_name_H-M 'P -1'
_atom_sites_solution_hydrogens geom
_atom_sites_solution_primary iterative
_audit_creation_date 2014-06-06
_audit_creation_method
;
Olex2 1.2
(compiled 2014.05.21 svn.r2940 for OlexSys, GUI svn.r4846)
;
_cell_angle_alpha 86.602(5)
_cell_angle_beta 88.612(5)
_cell_angle_gamma 85.623(4)
_cell_formula_units_Z 4
_cell_length_a 9.0086(5)
_cell_length_b 9.6372(7)
_cell_length_c 10.5702(7)
_cell_measurement_reflns_used 10577
_cell_measurement_temperature 100(2)
_cell_measurement_theta_max 27.5
_cell_measurement_theta_min 2.3
_cell_volume 913.22(10)
_computing_cell_refinement 'CrystalClear-SM Expert 3.1 b27 (Rigaku, 2013)'
_computing_data_collection 'CrystalClear-SM Expert 3.1 b27 (Rigaku, 2013)'
_computing_data_reduction 'CrystalClear-SM Expert 3.1 b27 (Rigaku, 2013)'
_computing_molecular_graphics 'Olex2 (Dolomanov et al., 2009)'
_computing_publication_material 'Olex2 (Dolomanov et al., 2009)'
_computing_structure_refinement 'ShelXL (Sheldrick, 2008)'
_computing_structure_solution
;
Superflip (Palatinus & Chapuis, 2007;Palatinus & van der Lee, 2008;
Palatinus et al., 2012)
;
_diffrn_ambient_temperature 100(2)
_diffrn_detector 'CCD area detector'
_diffrn_detector_area_resol_mean 28.5714
_diffrn_detector_type 'Rigaku HG Saturn724+ (2x2 bin mode)'
_diffrn_measured_fraction_theta_full 0.989
_diffrn_measured_fraction_theta_max 0.991
_diffrn_measurement_details
;
scan:
    Number of images: 100
               Slice: -27.0000 - 73.0000
         Image width: 1.0000
            Exp time: 10.0000
       Rotation axis: Omega
               Omega: 0.0000
               Kappa: 72.0000
                 Phi: 120.0000
                 XTD: 45.1541
              2theta: -16.5814
scan:
    Number of images: 90
               Slice: -68.0000 - 22.0000
         Image width: 1.0000
            Exp time: 10.0000
       Rotation axis: Omega
               Omega: 0.0000
               Kappa: -72.0000
                 Phi: 0.0000
                 XTD: 45.1541
              2theta: -16.5814
scan:
    Number of images: 90
               Slice: -68.0000 - 22.0000
         Image width: 1.0000
            Exp time: 10.0000
       Rotation axis: Omega
               Omega: 0.0000
               Kappa: -72.0000
                 Phi: -180.0000
                 XTD: 45.1541
              2theta: -16.5814
scan:
    Number of images: 80
               Slice: -20.0000 - 60.0000
         Image width: 1.0000
            Exp time: 10.0000
       Rotation axis: Omega
               Omega: 0.0000
               Kappa: -8.0000
                 Phi: -60.0000
                 XTD: 45.1541
              2theta: -16.5814
scan:
    Number of images: 15
               Slice: 0.0000 - 15.0000
         Image width: 1.0000
            Exp time: 10.0000
       Rotation axis: Omega
               Omega: 0.0000
               Kappa: -40.0000
                 Phi: -180.0000
                 XTD: 45.1541
              2theta: -16.5814
scan:
    Number of images: 104
               Slice: -31.0000 - 73.0000
         Image width: 1.0000
            Exp time: 10.0000
       Rotation axis: Omega
               Omega: 0.0000
               Kappa: 72.0000
                 Phi: 30.0000
                 XTD: 45.1541
              2theta: -16.5814
scan:
    Number of images: 71
               Slice: -64.0000 - 7.0000
         Image width: 1.0000
            Exp time: 10.0000
       Rotation axis: Omega
               Omega: 0.0000
               Kappa: -72.0000
                 Phi: -90.0000
                 XTD: 45.1541
              2theta: -16.5814
;
_diffrn_measurement_device 'four-circle \k diffractometer'
_diffrn_measurement_device_type 'Rigaku AFC12 (Right)'
_diffrn_measurement_method 'profile data from \w-scans'
_diffrn_measurement_specimen_support 'MiTeGen MicroMesh'
_diffrn_orient_matrix_type d*Trek
_diffrn_orient_matrix_UB_11 -0.071223
_diffrn_orient_matrix_UB_12 -0.084960
_diffrn_orient_matrix_UB_13 0.010405
_diffrn_orient_matrix_UB_21 0.010690
_diffrn_orient_matrix_UB_22 -0.011331
_diffrn_orient_matrix_UB_23 -0.103071
_diffrn_orient_matrix_UB_31 0.073430
_diffrn_orient_matrix_UB_32 -0.056726
_diffrn_orient_matrix_UB_33 0.019375
_diffrn_radiation_collimation 0.3
_diffrn_radiation_monochromator 'Confocal mirrors, HF Varimax'
_diffrn_radiation_probe x-ray
_diffrn_radiation_type MoK\a
_diffrn_radiation_wavelength 0.71075
_diffrn_reflns_av_R_equivalents 0.0393
_diffrn_reflns_av_unetI/netI 0.0387
_diffrn_reflns_Laue_measured_fraction_full 0.989
_diffrn_reflns_Laue_measured_fraction_max 0.991
_diffrn_reflns_limit_h_max 11
_diffrn_reflns_limit_h_min -11
_diffrn_reflns_limit_k_max 12
_diffrn_reflns_limit_k_min -12
_diffrn_reflns_limit_l_max 13
_diffrn_reflns_limit_l_min -13
_diffrn_reflns_number 11647
_diffrn_reflns_point_group_measured_fraction_full 0.989
_diffrn_reflns_point_group_measured_fraction_max 0.991
_diffrn_reflns_theta_full 25.242
_diffrn_reflns_theta_max 27.409
_diffrn_reflns_theta_min 2.268
_diffrn_source 'Rotating Anode'
_diffrn_source_current 55.0
_diffrn_source_power 2.475
_diffrn_source_target Mo
_diffrn_source_type 'Rotating Anode'
_diffrn_source_voltage 45.0
_exptl_absorpt_coefficient_mu 0.158
_exptl_absorpt_correction_T_max 1.000
_exptl_absorpt_correction_T_min 0.775
_exptl_absorpt_correction_type multi-scan
_exptl_absorpt_process_details
;
CrystalClear-SM Expert 3.1 b27 (Rigaku, 2013)
;
_exptl_crystal_colour Colorless
_exptl_crystal_density_diffrn 1.601
_exptl_crystal_description Block
_exptl_crystal_F_000 448
_exptl_crystal_recrystallization_method 'Re-crystallisation from solvent: Toluene'
_exptl_crystal_size_max 0.1
_exptl_crystal_size_mid 0.1
_exptl_crystal_size_min 0.08
_refine_diff_density_max 0.387
_refine_diff_density_min -0.291
_refine_diff_density_rms 0.067
_refine_ls_extinction_method none
_refine_ls_goodness_of_fit_ref 1.107
_refine_ls_hydrogen_treatment constr
_refine_ls_matrix_type full
_refine_ls_number_parameters 303
_refine_ls_number_reflns 4126
_refine_ls_number_restraints 36
_refine_ls_restrained_S_all 1.128
_refine_ls_R_factor_all 0.0692
_refine_ls_R_factor_gt 0.0543
_refine_ls_shift/su_max 0.000
_refine_ls_shift/su_mean 0.000
_refine_ls_structure_factor_coef Fsqd
_refine_ls_weighting_details 'w=1/[\s^2^(Fo^2^)+(0.0365P)^2^+1.2203P] where P=(Fo^2^+2Fc^2^)/3'
_refine_ls_weighting_scheme calc
_refine_ls_wR_factor_gt 0.1263
_refine_ls_wR_factor_ref 0.1326
_reflns_Friedel_coverage 0.000
_reflns_number_gt 3299
_reflns_number_total 4126
_reflns_threshold_expression 'I > 2\s(I)'
_cod_data_source_file c4ce01832j2.cif
_cod_data_source_block ale_cs_6a-RS-3F3CMA-1
_cod_depositor_comments
;
The following automatic conversions were performed:

'_exptl_absorpt_correction_type' value 'Multi-scan' changed to
'multi-scan' according to
/usr/data/users/saulius/crontab/automatic-downloads/rss-feeds/RSC/lib/dictionaries/cif_core.dic
dictionary named 'cif_core.dic' version 2.4.2 from 2011-04-26.

Automatic conversion script
Id: cif_fix_values 2827 2014-09-09 07:05:25Z andrius 

 Adding full bibliography for 7218452--7218470.cif.
;
_cod_original_formula_sum 'C9 H7 F3 O3 '
_cod_database_code 7218459
_shelxl_version_number 2013-4
_shelx_space_group_comment
;
The symmetry employed for this shelxl refinement is uniquely defined
by the following loop, which should always be used as a source of
symmetry information in preference to the above space-group names.
They are only intended as comments.
;
_olex2_refinement_description
;
1. Fixed Uiso
 At 1.2 times of:
  All C(H) groups
 At 1.5 times of:
  All O(H) groups
2. Rigid body (RIGU) restrains
 F3A, F3B, F1A, F1B, F2A, F2B, C9
 with sigma for 1-2 distances of 0.004 and sigma for 1-3 distances of 0.004
3. Others
 Sof(F1A)=Sof(F2A)=Sof(F3A)=1-FVAR(1)
 Sof(F1B)=Sof(F2B)=Sof(F3B)=FVAR(1)
4.a Ternary CH refined with riding coordinates:
 C107(H107), C7(H7)
4.b Aromatic/amide H refined with riding coordinates:
 C102(H102), C104(H104), C105(H105), C106(H106), C2(H2), C4(H4), C5(H5), C6(H6)
4.c Idealised tetrahedral OH refined as rotating group:
 O101(H101), O103(H103), O1(H1), O3(H3)
;
_olex2_submission_special_instructions 'No special instructions were received'

loop_
_space_group_symop_operation_xyz
'x, y, z'
'-x, -y, -z'

loop_
_atom_site_label
_atom_site_type_symbol
_atom_site_fract_x
_atom_site_fract_y
_atom_site_fract_z
_atom_site_U_iso_or_equiv
_atom_site_adp_type
_atom_site_occupancy
_atom_site_site_symmetry_order
_atom_site_calc_flag
_atom_site_refinement_flags_posn
_atom_site_refinement_flags_occupancy
_atom_site_disorder_assembly
_atom_site_disorder_group
F101 F 1.27178(18) 0.71400(19) 0.51312(19) 0.0465(5) Uani 1 1 d . . . .
F102 F 1.12765(18) 0.90184(18) 0.5207(2) 0.0489(5) Uani 1 1 d . . . .
F103 F 1.2241(2) 0.8070(2) 0.68972(18) 0.0485(5) Uani 1 1 d . . . .
O101 O 0.58030(17) 0.85393(16) 0.64698(14) 0.0175(3) Uani 1 1 d . . . .
H101 H 0.5503 0.9178 0.5941 0.026 Uiso 1 1 calc GR . . .
O102 O 0.54119(19) 0.86852(17) 0.39554(15) 0.0220(4) Uani 1 1 d . . . .
O103 O 0.58425(18) 0.63591(16) 0.38266(15) 0.0210(4) Uani 1 1 d . . . .
H103 H 0.5568 0.6530 0.3076 0.031 Uiso 1 1 calc GR . . .
C101 C 0.7668(2) 0.6658(2) 0.6062(2) 0.0155(4) Uani 1 1 d . . . .
C102 C 0.8865(2) 0.7483(2) 0.5802(2) 0.0174(4) Uani 1 1 d . . . .
H102 H 0.8694 0.8420 0.5474 0.021 Uiso 1 1 calc R . . .
C103 C 1.0312(2) 0.6915(2) 0.6031(2) 0.0194(5) Uani 1 1 d . . . .
C104 C 1.0581(3) 0.5530(2) 0.6487(2) 0.0220(5) Uani 1 1 d . . . .
H104 H 1.1570 0.5151 0.6632 0.026 Uiso 1 1 calc R . . .
C105 C 0.9393(3) 0.4712(2) 0.6725(2) 0.0231(5) Uani 1 1 d . . . .
H105 H 0.9569 0.3766 0.7024 0.028 Uiso 1 1 calc R . . .
C106 C 0.7937(3) 0.5279(2) 0.6526(2) 0.0193(5) Uani 1 1 d . . . .
H106 H 0.7125 0.4721 0.6707 0.023 Uiso 1 1 calc R . . .
C107 C 0.6076(2) 0.7263(2) 0.5846(2) 0.0154(4) Uani 1 1 d . . . .
H107 H 0.5381 0.6580 0.6218 0.018 Uiso 1 1 calc R . . .
C108 C 0.5744(2) 0.7529(2) 0.4432(2) 0.0168(4) Uani 1 1 d . . . .
C109 C 1.1623(3) 0.7784(3) 0.5805(2) 0.0253(5) Uani 1 1 d . . . .
F1A F -0.2002(16) 0.7665(11) -0.0843(13) 0.042(3) Uani 0.225(12) 1 d . P A 2
F1B F -0.2480(4) 0.8001(4) -0.0220(6) 0.0559(14) Uani 0.775(12) 1 d . P A 1
F2A F -0.2280(19) 0.666(2) 0.0942(16) 0.056(4) Uani 0.225(12) 1 d . P A 2
F2B F -0.1859(5) 0.6156(4) 0.0910(4) 0.0412(9) Uani 0.775(12) 1 d . P A 1
F3A F -0.0706(12) 0.5791(12) -0.0349(19) 0.051(4) Uani 0.225(12) 1 d . P A 2
F3B F -0.0841(4) 0.6476(9) -0.0927(4) 0.076(2) Uani 0.775(12) 1 d . P A 1
O1 O 0.45920(18) 0.64678(16) 0.15641(14) 0.0195(3) Uani 1 1 d . . . .
H1 H 0.4688 0.5795 0.1091 0.029 Uiso 1 1 calc GR . . .
O2 O 0.48327(19) 0.63866(17) -0.09996(15) 0.0225(4) Uani 1 1 d . . . .
O3 O 0.45108(19) 0.87320(16) -0.12423(15) 0.0209(3) Uani 1 1 d . . . .
H3 H 0.4815 0.8601 -0.1986 0.031 Uiso 1 1 calc GR . . .
C1 C 0.2508(2) 0.8137(2) 0.1014(2) 0.0174(4) Uani 1 1 d . . . .
C2 C 0.1409(3) 0.7453(2) 0.0443(2) 0.0200(5) Uani 1 1 d . . . .
H2 H 0.1685 0.6719 -0.0097 0.024 Uiso 1 1 calc R . . .
C3 C -0.0093(3) 0.7848(3) 0.0667(2) 0.0222(5) Uani 1 1 d . . . .
C4 C -0.0514(3) 0.8918(3) 0.1456(3) 0.0305(6) Uani 1 1 d . . . .
H4 H -0.1538 0.9185 0.1602 0.037 Uiso 1 1 calc R . . .
C5 C 0.0569(3) 0.9591(3) 0.2025(3) 0.0362(7) Uani 1 1 d . . . .
H5 H 0.0288 1.0325 0.2564 0.043 Uiso 1 1 calc R . . .
C6 C 0.2079(3) 0.9200(3) 0.1814(2) 0.0269(5) Uani 1 1 d . . . .
H6 H 0.2816 0.9662 0.2219 0.032 Uiso 1 1 calc R . . .
C7 C 0.4158(2) 0.7720(2) 0.0824(2) 0.0167(4) Uani 1 1 d . . . .
H7 H 0.4736 0.8486 0.1111 0.020 Uiso 1 1 calc R . . .
C8 C 0.4542(2) 0.7524(2) -0.0576(2) 0.0170(4) Uani 1 1 d . . . .
C9 C -0.1284(3) 0.7082(3) 0.0098(3) 0.0313(6) Uani 1 1 d . . . .

loop_
_atom_site_aniso_label
_atom_site_aniso_U_11
_atom_site_aniso_U_22
_atom_site_aniso_U_33
_atom_site_aniso_U_23
_atom_site_aniso_U_13
_atom_site_aniso_U_12
F101 0.0198(8) 0.0477(10) 0.0751(13) -0.0311(9) 0.0187(8) -0.0075(7)
F102 0.0223(8) 0.0374(10) 0.0850(14) 0.0197(9) -0.0011(9) -0.0077(7)
F103 0.0357(10) 0.0664(13) 0.0480(11) -0.0184(9) -0.0087(8) -0.0198(9)
O101 0.0186(8) 0.0158(8) 0.0174(7) -0.0014(6) -0.0010(6) 0.0045(6)
O102 0.0257(9) 0.0196(8) 0.0199(8) 0.0000(6) -0.0024(6) 0.0026(7)
O103 0.0232(9) 0.0210(8) 0.0185(8) -0.0046(6) -0.0064(6) 0.0046(6)
C101 0.0144(10) 0.0178(10) 0.0142(10) -0.0032(8) -0.0018(8) 0.0015(8)
C102 0.0167(10) 0.0152(10) 0.0204(11) -0.0028(8) -0.0016(8) 0.0010(8)
C103 0.0159(11) 0.0221(11) 0.0205(11) -0.0061(9) -0.0002(8) 0.0001(9)
C104 0.0182(11) 0.0257(12) 0.0207(11) -0.0013(9) -0.0032(9) 0.0085(9)
C105 0.0252(12) 0.0213(12) 0.0209(11) 0.0035(9) -0.0012(9) 0.0063(9)
C106 0.0203(11) 0.0197(11) 0.0175(10) 0.0000(8) 0.0014(8) 0.0008(9)
C107 0.0135(10) 0.0150(10) 0.0175(10) -0.0014(8) -0.0008(8) 0.0010(8)
C108 0.0115(10) 0.0195(11) 0.0192(10) -0.0020(8) -0.0013(8) 0.0010(8)
C109 0.0162(11) 0.0255(12) 0.0347(13) -0.0094(10) -0.0007(10) 0.0012(9)
F1A 0.040(6) 0.039(5) 0.047(5) 0.003(4) -0.021(5) -0.005(4)
F1B 0.0235(15) 0.062(2) 0.081(3) 0.0153(19) -0.0253(17) -0.0059(13)
F2A 0.041(7) 0.078(10) 0.052(5) -0.009(6) 0.012(5) -0.028(6)
F2B 0.036(2) 0.0409(19) 0.0487(16) 0.0037(14) -0.0102(13) -0.0147(14)
F3A 0.028(4) 0.050(5) 0.080(9) -0.032(5) -0.014(5) 0.001(4)
F3B 0.0338(17) 0.159(5) 0.045(2) -0.060(3) 0.0077(15) -0.038(3)
O1 0.0220(8) 0.0188(8) 0.0173(8) -0.0029(6) -0.0026(6) 0.0031(6)
O2 0.0272(9) 0.0200(8) 0.0203(8) -0.0039(6) 0.0014(7) -0.0011(7)
O3 0.0255(9) 0.0193(8) 0.0176(8) -0.0023(6) 0.0031(6) 0.0001(7)
C1 0.0169(11) 0.0185(11) 0.0162(10) 0.0002(8) -0.0013(8) 0.0010(8)
C2 0.0169(11) 0.0245(12) 0.0187(11) -0.0027(9) -0.0004(8) -0.0012(9)
C3 0.0174(11) 0.0302(13) 0.0184(11) 0.0025(9) -0.0026(9) 0.0000(9)
C4 0.0162(12) 0.0339(14) 0.0399(15) -0.0019(11) 0.0019(10) 0.0063(10)
C5 0.0263(14) 0.0344(15) 0.0490(17) -0.0220(13) 0.0044(12) 0.0045(11)
C6 0.0218(12) 0.0273(13) 0.0328(13) -0.0122(10) -0.0003(10) -0.0016(10)
C7 0.0151(10) 0.0173(10) 0.0177(10) -0.0020(8) -0.0027(8) 0.0001(8)
C8 0.0133(10) 0.0192(11) 0.0186(10) -0.0022(8) -0.0010(8) -0.0012(8)
C9 0.0166(11) 0.0497(16) 0.0278(13) -0.0017(11) -0.0024(9) -0.0027(11)

loop_
_atom_type_symbol
_atom_type_description
_atom_type_scat_dispersion_real
_atom_type_scat_dispersion_imag
_atom_type_scat_source
C C 0.0033 0.0016 'International Tables Vol C Tables 4.2.6.8 and 6.1.1.4'
H H 0.0000 0.0000 'International Tables Vol C Tables 4.2.6.8 and 6.1.1.4'
F F 0.0171 0.0103 'International Tables Vol C Tables 4.2.6.8 and 6.1.1.4'
O O 0.0106 0.0060 'International Tables Vol C Tables 4.2.6.8 and 6.1.1.4'

loop_
_geom_angle_atom_site_label_1
_geom_angle_atom_site_label_2
_geom_angle_atom_site_label_3
_geom_angle
C107 O101 H101 109.5
C108 O103 H103 109.5
C102 C101 C107 120.27(19)
C106 C101 C102 119.7(2)
C106 C101 C107 120.01(19)
C101 C102 H102 120.4
C103 C102 C101 119.3(2)
C103 C102 H102 120.4
C102 C103 C104 120.9(2)
C102 C103 C109 120.8(2)
C104 C103 C109 118.3(2)
C103 C104 H104 120.2
C105 C104 C103 119.6(2)
C105 C104 H104 120.2
C104 C105 H105 120.0
C104 C105 C106 120.0(2)
C106 C105 H105 120.0
C101 C106 C105 120.5(2)
C101 C106 H106 119.7
C105 C106 H106 119.7
O101 C107 C101 110.33(17)
O101 C107 H107 108.4
O101 C107 C108 109.25(17)
C101 C107 H107 108.4
C101 C107 C108 112.06(17)
C108 C107 H107 108.4
O102 C108 O103 125.4(2)
O102 C108 C107 122.69(19)
O103 C108 C107 111.93(18)
F101 C109 F103 105.6(2)
F101 C109 C103 112.43(19)
F102 C109 F101 107.2(2)
F102 C109 F103 105.5(2)
F102 C109 C103 113.6(2)
F103 C109 C103 111.9(2)
C7 O1 H1 109.5
C8 O3 H3 109.5
C2 C1 C7 121.9(2)
C6 C1 C2 119.1(2)
C6 C1 C7 119.0(2)
C1 C2 H2 120.0
C3 C2 C1 120.1(2)
C3 C2 H2 120.0
C2 C3 C9 120.5(2)
C4 C3 C2 120.6(2)
C4 C3 C9 118.9(2)
C3 C4 H4 120.3
C5 C4 C3 119.4(2)
C5 C4 H4 120.3
C4 C5 H5 119.7
C4 C5 C6 120.5(2)
C6 C5 H5 119.7
C1 C6 C5 120.3(2)
C1 C6 H6 119.8
C5 C6 H6 119.8
O1 C7 C1 111.03(17)
O1 C7 H7 108.3
O1 C7 C8 109.76(17)
C1 C7 H7 108.3
C1 C7 C8 111.08(18)
C8 C7 H7 108.3
O2 C8 O3 125.4(2)
O2 C8 C7 123.1(2)
O3 C8 C7 111.53(18)
F1A C9 F2A 106.9(9)
F1A C9 F3A 103.7(7)
F1A C9 C3 118.9(5)
F1B C9 C3 109.8(3)
F2A C9 F3A 100.9(9)
F2A C9 C3 113.0(8)
F2B C9 F1B 103.9(3)
F2B C9 C3 113.0(3)
F3A C9 C3 111.7(5)
F3B C9 F1B 107.1(3)
F3B C9 F2B 109.2(4)
F3B C9 C3 113.2(2)

loop_
_geom_bond_atom_site_label_1
_geom_bond_atom_site_label_2
_geom_bond_distance
F101 C109 1.338(3)
F102 C109 1.332(3)
F103 C109 1.346(3)
O101 H101 0.8400
O101 C107 1.432(2)
O102 C108 1.214(3)
O103 H103 0.8400
O103 C108 1.326(3)
C101 C102 1.401(3)
C101 C106 1.394(3)
C101 C107 1.523(3)
C102 H102 0.9500
C102 C103 1.396(3)
C103 C104 1.397(3)
C103 C109 1.506(3)
C104 H104 0.9500
C104 C105 1.386(3)
C105 H105 0.9500
C105 C106 1.398(3)
C106 H106 0.9500
C107 H107 1.0000
C107 C108 1.533(3)
F1A C9 1.278(9)
F1B C9 1.377(4)
F2A C9 1.317(14)
F2B C9 1.327(4)
F3A C9 1.415(10)
F3B C9 1.302(4)
O1 H1 0.8400
O1 C7 1.433(3)
O2 C8 1.216(3)
O3 H3 0.8400
O3 C8 1.323(3)
C1 C2 1.397(3)
C1 C6 1.394(3)
C1 C7 1.522(3)
C2 H2 0.9500
C2 C3 1.396(3)
C3 C4 1.390(4)
C3 C9 1.503(3)
C4 H4 0.9500
C4 C5 1.380(4)
C5 H5 0.9500
C5 C6 1.399(4)
C6 H6 0.9500
C7 H7 1.0000
C7 C8 1.531(3)

loop_
_geom_hbond_atom_site_label_D
_geom_hbond_atom_site_label_H
_geom_hbond_atom_site_label_A
_geom_hbond_distance_DH
_geom_hbond_distance_HA
_geom_hbond_distance_DA
_geom_hbond_angle_DHA
_geom_hbond_site_symmetry_A
O101 H101 O102 0.84 2.17 2.826(2) 135.4 2_676
O103 H103 O1 0.84 1.85 2.661(2) 162.2 .
O1 H1 O2 0.84 2.12 2.855(2) 145.9 2_665
O3 H3 O101 0.84 1.84 2.669(2) 167.8 1_554

loop_
_geom_torsion_atom_site_label_1
_geom_torsion_atom_site_label_2
_geom_torsion_atom_site_label_3
_geom_torsion_atom_site_label_4
_geom_torsion
O101 C107 C108 O102 4.9(3)
O101 C107 C108 O103 -174.11(17)
C101 C102 C103 C104 1.4(3)
C101 C102 C103 C109 -177.9(2)
C101 C107 C108 O102 -117.7(2)
C101 C107 C108 O103 63.3(2)
C102 C101 C106 C105 -0.5(3)
C102 C101 C107 O101 -52.0(3)
C102 C101 C107 C108 70.0(2)
C102 C103 C104 C105 -0.5(3)
C102 C103 C109 F101 -131.5(2)
C102 C103 C109 F102 -9.5(3)
C102 C103 C109 F103 109.8(3)
C103 C104 C105 C106 -0.9(3)
C104 C103 C109 F101 49.1(3)
C104 C103 C109 F102 171.1(2)
C104 C103 C109 F103 -69.6(3)
C104 C105 C106 C101 1.4(3)
C106 C101 C102 C103 -0.9(3)
C106 C101 C107 O101 127.7(2)
C106 C101 C107 C108 -110.4(2)
C107 C101 C102 C103 178.76(19)
C107 C101 C106 C105 179.9(2)
C109 C103 C104 C105 178.9(2)
O1 C7 C8 O2 15.9(3)
O1 C7 C8 O3 -164.24(17)
C1 C2 C3 C4 -0.1(4)
C1 C2 C3 C9 -177.6(2)
C1 C7 C8 O2 -107.3(2)
C1 C7 C8 O3 72.6(2)
C2 C1 C6 C5 -1.1(4)
C2 C1 C7 O1 -76.3(3)
C2 C1 C7 C8 46.2(3)
C2 C3 C4 C5 -0.2(4)
C2 C3 C9 F1A -105.3(10)
C2 C3 C9 F1B -144.7(3)
C2 C3 C9 F2A 128.3(11)
C2 C3 C9 F2B 99.8(4)
C2 C3 C9 F3A 15.4(10)
C2 C3 C9 F3B -25.1(5)
C3 C4 C5 C6 -0.1(4)
C4 C3 C9 F1A 77.1(10)
C4 C3 C9 F1B 37.7(4)
C4 C3 C9 F2A -49.3(11)
C4 C3 C9 F2B -77.8(4)
C4 C3 C9 F3A -162.2(9)
C4 C3 C9 F3B 157.3(5)
C4 C5 C6 C1 0.8(4)
C6 C1 C2 C3 0.7(3)
C6 C1 C7 O1 101.5(2)
C6 C1 C7 C8 -136.1(2)
C7 C1 C2 C3 178.5(2)
C7 C1 C6 C5 -178.9(2)
C9 C3 C4 C5 177.4(3)
